data_4327646
loop_
_publ_author_name
'Ming-Liang Tong'
'Hong-Ji Chen'
'Xiao-Ming Chen'

_publ_contact_author
;
      Chen, Xiao-Ming
      School of Chemistry and Chemical Engineering
      Zhongshan University
      Guangzhou, 510275
      P. R. China
;
_publ_contact_author_email cescxm@zsu.edu.cn
_publ_contact_author_fax '86 20 84112245'
_publ_contact_author_phone 86-20-84112074
_publ_section_title
;
 Molecular Ladders with Multiple Interpenetration of the Lateral Arms into
 the Squares of Adjacent Ladders Observed for
 [M2(4,4'-bpy)3(H2O)2(phba)2](NO3)2.4H2O (M = Cu2+ or Co2+; 4,4'-bpy =
 4,4'-Bipyridine; phba = 4-Hydroxybenzoate)
;
_journal_name_full 'Inorganic Chemistry'
_journal_page_first 2235
_journal_page_last 2238
_journal_paper_doi 10.1021/ic991312+
_journal_volume 39
_journal_year 2000
_chemical_formula_sum 'C44 H46 Co2 N8 O18'
_chemical_formula_weight 1092.75
_chemical_name_systematic
; 
 ? 
;
_space_group_IT_number 14
_symmetry_cell_setting monoclinic
_symmetry_space_group_name_Hall '-P 2ybc'
_symmetry_space_group_name_H-M 'P 1 21/c 1'
_atom_sites_solution_hydrogens geom
_atom_sites_solution_primary direct
_atom_sites_solution_secondary difmap
_audit_creation_method SHELXL-97
_cell_angle_alpha 90.00
_cell_angle_beta 106.02(2)
_cell_angle_gamma 90.00
_cell_formula_units_Z 2
_cell_length_a 11.1040(10)
_cell_length_b 15.4900(10)
_cell_length_c 14.3900(10)
_cell_measurement_reflns_used 25
_cell_measurement_temperature 293(2)
_cell_measurement_theta_max 15
_cell_measurement_theta_min 7.5
_cell_volume 2379.0(4)
_computing_cell_refinement 'SHELXTL-Plus (Sheldrick, 1990)'
_computing_data_collection 'SHELXTL-Plus (Sheldrick, 1990)'
_computing_data_reduction 'SHELXTL-Plus (Sheldrick, 1990)'
_computing_molecular_graphics 'SHELXTL-97, V.5.0 (Sheldrick, 1997)'
_computing_publication_material 'SHELXL-97 (Sheldrick, 1997)'
_computing_structure_refinement 'SHELXL-97 (Sheldrick, 1997)'
_computing_structure_solution 'SHELXTL-Plus (Sheldrick, 1990)'
_diffrn_ambient_temperature 293(2)
_diffrn_measured_fraction_theta_full 0.943
_diffrn_measured_fraction_theta_max 0.943
_diffrn_measurement_device_type 'Siemens R3m'
_diffrn_measurement_method '\w scan'
_diffrn_radiation_monochromator graphite
_diffrn_radiation_source 'fine-focus sealed tube'
_diffrn_radiation_type MoK\a
_diffrn_radiation_wavelength 0.71073
_diffrn_reflns_av_R_equivalents 0.0584
_diffrn_reflns_av_sigmaI/netI 0.0683
_diffrn_reflns_limit_h_max 12
_diffrn_reflns_limit_h_min -9
_diffrn_reflns_limit_k_max 15
_diffrn_reflns_limit_k_min -17
_diffrn_reflns_limit_l_max 14
_diffrn_reflns_limit_l_min -15
_diffrn_reflns_number 9374
_diffrn_reflns_theta_full 23.33
_diffrn_reflns_theta_max 23.33
_diffrn_reflns_theta_min 1.91
_diffrn_standards_decay_% none
_diffrn_standards_interval_count 150
_diffrn_standards_number 2
_exptl_absorpt_coefficient_mu 0.782
_exptl_absorpt_correction_T_max 0.862
_exptl_absorpt_correction_T_min 0.690
_exptl_absorpt_correction_type empirical
_exptl_crystal_colour 'dark red'
_exptl_crystal_density_diffrn 1.525
_exptl_crystal_description block
_exptl_crystal_F_000 1128
_exptl_crystal_size_max 0.46
_exptl_crystal_size_mid 0.40
_exptl_crystal_size_min 0.32
_refine_diff_density_max 0.555
_refine_diff_density_min -0.448
_refine_diff_density_rms 0.069
_refine_ls_extinction_coef 0.0019(4)
_refine_ls_extinction_expression Fc^*^=kFc[1+0.001xFc^2^\l^3^/sin(2\q)]^-1/4^
_refine_ls_extinction_method SHELXL
_refine_ls_goodness_of_fit_ref 0.949
_refine_ls_hydrogen_treatment mixed
_refine_ls_matrix_type full
_refine_ls_number_parameters 323
_refine_ls_number_reflns 3401
_refine_ls_number_restraints 0
_refine_ls_restrained_S_all 0.949
_refine_ls_R_factor_all 0.0706
_refine_ls_R_factor_gt 0.0443
_refine_ls_shift/su_max 0.003
_refine_ls_shift/su_mean 0.001
_refine_ls_structure_factor_coef Fsqd
_refine_ls_weighting_details 'w=1/[\s^2^(Fo^2^)+(0.0641P)^2^+0.0000P] where P=(Fo^2^+2Fc^2^)/3'
_refine_ls_weighting_scheme calc
_refine_ls_wR_factor_gt 0.1077
_refine_ls_wR_factor_ref 0.1160
_reflns_number_gt 2336
_reflns_number_total 3401
_reflns_threshold_expression >2sigma(I)
_cod_data_source_file ic9913122B_1.cif
_cod_data_source_block complex2
_cod_depositor_comments
;
The following automatic conversions were performed:

'_refine_ls_weighting_scheme' value 'calc
w=1/[\s^2^(Fo^2^)+(0.0641P)^2^+0.0000P] where P=(Fo^2^+2Fc^2^)/3' was
changed to 'calc'. New tag '_refine_ls_weighting_details' was
created. The value of the new tag was set to
'w=1/[\s^2^(Fo^2^)+(0.0641P)^2^+0.0000P] where P=(Fo^2^+2Fc^2^)/3'.

Automatic conversion script
Id: cif_fix_values 3143 2015-03-26 13:38:13Z robertas 
;
_cod_original_cell_volume 2379.0(3)
_cod_database_code 4327646

loop_
_symmetry_equiv_pos_as_xyz
'x, y, z'
'-x, y+1/2, -z+1/2'
'-x, -y, -z'
'x, -y-1/2, z-1/2'

loop_
_atom_site_label
_atom_site_type_symbol
_atom_site_fract_x
_atom_site_fract_y
_atom_site_fract_z
_atom_site_U_iso_or_equiv
_atom_site_adp_type
_atom_site_occupancy
_atom_site_calc_flag
_atom_site_refinement_flags
Co1 Co 0.14247(4) 0.16816(3) 0.14076(4) 0.0244(2) Uani 1 d .
N1 N 0.3253(3) 0.1692(2) 0.1435(2) 0.0346(8) Uani 1 d .
N2 N 0.9633(3) 0.1615(2) 0.1456(3) 0.0352(9) Uani 1 d .
N3 N 0.1051(3) 0.2903(2) 0.0872(3) 0.0382(9) Uani 1 d .
O1 O 0.1784(2) 0.06491(18) 0.2276(2) 0.0384(7) Uani 1 d .
O2 O 0.2122(3) 0.18133(19) 0.3194(2) 0.0492(8) Uani 1 d .
O3 O 0.4141(5) -0.1030(3) 0.6397(3) 0.1155(18) Uani 1 d .
H3 H 0.4283 -0.1423 0.6294 0.050 Uiso 1 d R
C1 C 0.3973(4) 0.2402(3) 0.1570(3) 0.0422(12) Uani 1 d .
H1A H 0.3600 0.2945 0.1672 0.080 Uiso 1 d R
C2 C 0.5216(4) 0.2385(3) 0.1594(3) 0.0440(12) Uani 1 d .
H2A H 0.5698 0.2913 0.1694 0.080 Uiso 1 d R
C3 C 0.5781(4) 0.1613(3) 0.1465(3) 0.0363(10) Uani 1 d .
C4 C 0.5039(4) 0.0876(3) 0.1328(3) 0.0407(11) Uani 1 d .
H4A H 0.5395 0.0323 0.1241 0.080 Uiso 1 d R
C5 C 0.3805(3) 0.0943(2) 0.1315(2) 0.0404(11) Uani 1 d .
H5A H 0.3303 0.0424 0.1221 0.080 Uiso 1 d R
C6 C 0.8848(3) 0.1010(2) 0.0986(2) 0.0462(12) Uani 1 d R
H6A H 0.9160 0.0581 0.0624 0.080 Uiso 1 d R
C7 C 0.7600(4) 0.0971(3) 0.0999(3) 0.0436(12) Uani 1 d .
H7A H 0.7063 0.0520 0.0647 0.080 Uiso 1 d R
C8 C 0.7131(4) 0.1585(3) 0.1493(3) 0.0346(10) Uani 1 d .
C9 C 0.7966(4) 0.2194(3) 0.2016(3) 0.0426(12) Uani 1 d .
H9A H 0.7690 0.2619 0.2403 0.080 Uiso 1 d R
C10 C 0.9188(4) 0.2183(3) 0.1977(3) 0.0435(12) Uani 1 d .
H10A H 0.9753 0.2612 0.2346 0.080 Uiso 1 d R
C11 C 0.0425(5) 0.3041(3) -0.0049(4) 0.0520(13) Uani 1 d .
H11A H 0.0251 0.2550 -0.0479 0.080 Uiso 1 d R
C12 C -0.0003(5) 0.3842(3) -0.0413(3) 0.0533(13) Uani 1 d .
H12A H -0.0452 0.3905 -0.1087 0.080 Uiso 1 d R
C13 C 0.0224(4) 0.4565(3) 0.0184(3) 0.0379(11) Uani 1 d .
C14 C 0.0878(4) 0.4424(3) 0.1136(3) 0.0468(12) Uani 1 d .
H14A H 0.1072 0.4904 0.1580 0.080 Uiso 1 d R
C15 C 0.1275(4) 0.3601(3) 0.1458(3) 0.0467(12) Uani 1 d .
H15A H 0.1735 0.3519 0.2126 0.080 Uiso 1 d R
C16 C 0.2176(4) 0.1011(3) 0.3116(3) 0.0382(11) Uani 1 d .
C17 C 0.2693(4) 0.0452(3) 0.3971(3) 0.0369(11) Uani 1 d .
C18 C 0.3362(4) 0.0823(3) 0.4834(3) 0.0485(12) Uani 1 d .
H18A H 0.3501 0.1439 0.4875 0.080 Uiso 1 d R
C19 C 0.3846(5) 0.0313(3) 0.5639(4) 0.0596(15) Uani 1 d .
H19A H 0.4316 0.0572 0.6240 0.080 Uiso 1 d R
C20 C 0.3662(5) -0.0564(3) 0.5581(4) 0.0636(15) Uani 1 d .
C21 C 0.2990(5) -0.0953(3) 0.4719(3) 0.0576(14) Uani 1 d .
H21A H 0.2853 -0.1569 0.4685 0.080 Uiso 1 d R
C22 C 0.2519(4) -0.0439(3) 0.3926(3) 0.0471(12) Uani 1 d .
H22A H 0.2056 -0.0704 0.3326 0.080 Uiso 1 d R
O1W O 0.1103(3) 0.10082(19) -0.0053(2) 0.0482(8) Uani 1 d .
H1WA H 0.1653 0.1141 -0.0307 0.050 Uiso 1 d R
H1WB H 0.0434 0.0960 -0.0372 0.050 Uiso 1 d R
O3W O 0.2757(3) 0.3430(2) 0.3941(3) 0.0735(11) Uani 1 d .
H3WA H 0.2628 0.2915 0.3910 0.050 Uiso 1 d R
H3WB H 0.3391 0.3468 0.4042 0.050 Uiso 1 d R
O2W O 0.1105(3) -0.0987(2) 0.1453(2) 0.0651(10) Uani 1 d .
H2WA H 0.1676 -0.1191 0.1372 0.050 Uiso 1 d R
H2WB H 0.1342 -0.0549 0.1682 0.050 Uiso 1 d R
N4 N 0.3982(5) -0.1788(3) 0.1114(4) 0.0717(14) Uani 1 d .
O4 O 0.2961(4) -0.2116(3) 0.1110(3) 0.0867(13) Uani 1 d .
O5 O 0.4737(4) -0.2248(3) 0.0869(4) 0.1074(17) Uani 1 d .
O6 O 0.4217(6) -0.1059(3) 0.1334(5) 0.171(3) Uani 1 d .

loop_
_atom_site_aniso_label
_atom_site_aniso_U_11
_atom_site_aniso_U_22
_atom_site_aniso_U_33
_atom_site_aniso_U_23
_atom_site_aniso_U_13
_atom_site_aniso_U_12
Co1 0.0144(3) 0.0229(3) 0.0355(4) 0.0064(3) 0.0060(2) 0.0033(2)
N1 0.0273(18) 0.032(2) 0.043(2) 0.0023(18) 0.0077(17) 0.0016(17)
N2 0.0261(18) 0.034(2) 0.045(2) 0.0016(18) 0.0094(17) 0.0052(16)
N3 0.032(2) 0.036(2) 0.045(3) 0.0047(19) 0.0075(19) 0.0037(17)
O1 0.0324(16) 0.0371(17) 0.0420(19) -0.0003(15) 0.0039(14) 0.0014(13)
O2 0.054(2) 0.034(2) 0.056(2) 0.0026(15) 0.0097(17) 0.0046(15)
O3 0.213(5) 0.058(3) 0.049(3) 0.015(2) -0.009(3) 0.020(3)
C1 0.030(2) 0.038(3) 0.058(3) 0.000(2) 0.011(2) 0.005(2)
C2 0.029(2) 0.037(3) 0.066(3) 0.002(2) 0.013(2) -0.002(2)
C3 0.027(2) 0.039(3) 0.042(3) 0.003(2) 0.009(2) 0.002(2)
C4 0.026(2) 0.038(3) 0.058(3) -0.004(2) 0.013(2) 0.000(2)
C5 0.033(2) 0.033(3) 0.054(3) 0.002(2) 0.010(2) -0.001(2)
C6 0.035(3) 0.038(3) 0.067(3) -0.005(3) 0.017(3) 0.002(2)
C7 0.032(2) 0.037(3) 0.064(3) -0.009(2) 0.017(2) -0.003(2)
C8 0.028(2) 0.033(3) 0.042(3) 0.006(2) 0.009(2) 0.0047(19)
C9 0.029(2) 0.045(3) 0.054(3) -0.010(2) 0.011(2) 0.001(2)
C10 0.033(2) 0.044(3) 0.053(3) -0.006(2) 0.012(2) -0.003(2)
C11 0.068(3) 0.038(3) 0.041(3) 0.002(2) 0.001(3) 0.010(2)
C12 0.071(4) 0.038(3) 0.043(3) 0.005(2) 0.002(3) 0.013(2)
C13 0.033(2) 0.035(3) 0.046(3) 0.009(2) 0.012(2) 0.0072(19)
C14 0.051(3) 0.033(3) 0.050(3) 0.001(2) 0.004(3) 0.008(2)
C15 0.041(3) 0.044(3) 0.047(3) 0.007(3) -0.002(2) 0.009(2)
C16 0.026(2) 0.037(3) 0.055(3) 0.000(2) 0.017(2) 0.001(2)
C17 0.036(3) 0.040(3) 0.035(3) 0.005(2) 0.010(2) 0.005(2)
C18 0.053(3) 0.044(3) 0.043(3) -0.001(2) 0.003(3) 0.001(2)
C19 0.076(4) 0.047(3) 0.047(3) -0.004(3) 0.003(3) 0.003(3)
C20 0.085(4) 0.050(4) 0.051(4) 0.013(3) 0.011(3) 0.014(3)
C21 0.079(4) 0.044(3) 0.043(3) 0.002(3) 0.006(3) -0.004(3)
C22 0.054(3) 0.044(3) 0.039(3) 0.003(2) 0.008(2) 0.002(2)
O1W 0.0344(17) 0.054(2) 0.053(2) -0.0033(16) 0.0071(15) -0.0028(15)
O3W 0.059(2) 0.067(3) 0.092(3) -0.022(2) 0.017(2) -0.0015(19)
O2W 0.053(2) 0.056(2) 0.073(3) -0.0112(19) -0.0042(19) -0.0009(17)
N4 0.082(4) 0.053(4) 0.072(4) 0.012(3) 0.008(3) 0.000(3)
O4 0.077(3) 0.092(3) 0.099(3) 0.009(3) 0.039(3) -0.001(3)
O5 0.075(3) 0.130(4) 0.126(4) -0.022(3) 0.041(3) 0.000(3)
O6 0.193(6) 0.041(3) 0.235(7) -0.007(4) -0.018(5) -0.018(3)

loop_
_atom_type_symbol
_atom_type_description
_atom_type_scat_dispersion_real
_atom_type_scat_dispersion_imag
_atom_type_scat_source
C C 0.0033 0.0016 'International Tables Vol C Tables 4.2.6.8 and 6.1.1.4'
H H 0.0000 0.0000 'International Tables Vol C Tables 4.2.6.8 and 6.1.1.4'
N N 0.0061 0.0033 'International Tables Vol C Tables 4.2.6.8 and 6.1.1.4'
O O 0.0106 0.0060 'International Tables Vol C Tables 4.2.6.8 and 6.1.1.4'
Co Co 0.3494 0.9721 'International Tables Vol C Tables 4.2.6.8 and 6.1.1.4'

loop_
_geom_angle_atom_site_label_1
_geom_angle_atom_site_label_2
_geom_angle_atom_site_label_3
_geom_angle
_geom_angle_site_symmetry_1
_geom_angle_site_symmetry_3
O1 Co1 N2 88.08(12) . 1_455
O1 Co1 N1 88.17(12) . .
N2 Co1 N1 176.15(14) 1_455 .
O1 Co1 N3 163.98(14) . .
N2 Co1 N3 87.73(13) 1_455 .
N1 Co1 N3 95.65(13) . .
O1 Co1 O1W 99.40(11) . .
N2 Co1 O1W 95.92(13) 1_455 .
N1 Co1 O1W 85.54(12) . .
N3 Co1 O1W 96.42(13) . .
O1 Co1 O2 57.79(11) . .
N2 Co1 O2 89.85(12) 1_455 .
N1 Co1 O2 87.42(12) . .
N3 Co1 O2 106.73(13) . .
O1W Co1 O2 156.36(10) . .
C1 N1 C5 116.8(3) . .
C1 N1 Co1 124.4(3) . .
C5 N1 Co1 118.8(2) . .
C6 N2 C10 117.2(3) . .
C6 N2 Co1 122.3(3) . 1_655
C10 N2 Co1 120.5(3) . 1_655
C11 N3 C15 116.5(4) . .
C11 N3 Co1 121.4(3) . .
C15 N3 Co1 121.5(3) . .
C16 O1 Co1 101.2(3) . .
C16 O1 O2W 140.0(3) . .
Co1 O1 O2W 118.25(14) . .
C16 O2 Co1 80.5(3) . .
C16 O2 O3W 158.4(3) . .
Co1 O2 O3W 117.06(13) . .
C20 O3 O5 109.0(3) . 4_556
N1 C1 C2 122.9(4) . .
C1 C2 C3 120.2(4) . .
C2 C3 C4 117.1(4) . .
C2 C3 C8 120.7(4) . .
C4 C3 C8 122.2(4) . .
C5 C4 C3 119.4(4) . .
N1 C5 C4 123.6(3) . .
N2 C6 C7 122.6(3) . .
C8 C7 C6 119.9(4) . .
C7 C8 C9 117.3(4) . .
C7 C8 C3 121.9(4) . .
C9 C8 C3 120.8(4) . .
C10 C9 C8 119.3(4) . .
N2 C10 C9 123.6(4) . .
N3 C11 C12 123.6(4) . .
C11 C12 C13 120.3(4) . .
C14 C13 C12 116.2(4) . .
C14 C13 C13 122.1(5) . 3_565
C12 C13 C13 121.7(5) . 3_565
C13 C14 C15 120.6(4) . .
N3 C15 C14 122.8(4) . .
O2 C16 O1 120.2(4) . .
O2 C16 C17 121.5(4) . .
O1 C16 C17 118.3(4) . .
C18 C17 C22 119.1(4) . .
C18 C17 C16 119.4(4) . .
C22 C17 C16 121.5(4) . .
C19 C18 C17 120.2(5) . .
C20 C19 C18 119.9(5) . .
O3 C20 C19 117.2(5) . .
O3 C20 C21 121.8(5) . .
C19 C20 C21 121.0(5) . .
C22 C21 C20 118.6(5) . .
C21 C22 C17 121.3(4) . .
Co1 O1W O2W 124.69(13) . 3
Co1 O1W O3W 112.28(14) . 4_565
O2W O1W O3W 102.10(14) 3 4_565
O2 O3W O5 80.97(15) . 2_655
O1 O2W O4 120.25(15) . .
O6 N4 O5 120.9(6) . .
O6 N4 O4 121.8(6) . .
O5 N4 O4 117.3(5) . .
N4 O4 O2W 116.8(4) . .

loop_
_geom_bond_atom_site_label_1
_geom_bond_atom_site_label_2
_geom_bond_distance
_geom_bond_site_symmetry_2
Co1 O1 2.001(3) .
Co1 N2 2.012(3) 1_455
Co1 N1 2.020(3) .
Co1 N3 2.041(3) .
Co1 O1W 2.285(3) .
Co1 O2 2.480(3) .
N1 C1 1.341(5) .
N1 C5 1.344(4) .
N2 C6 1.330(4) .
N2 C10 1.336(5) .
N2 Co1 2.012(3) 1_655
N3 C11 1.333(6) .
N3 C15 1.352(6) .
O1 C16 1.294(5) .
O1 O2W 2.810(4) .
O2 C16 1.251(5) .
O2 O3W 2.740(4) .
O3 C20 1.355(6) .
O3 O5 2.900(7) 4_556
C1 C2 1.372(6) .
C2 C3 1.386(6) .
C3 C4 1.389(6) .
C3 C8 1.489(5) .
C4 C5 1.370(5) .
C6 C7 1.393(5) .
C7 C8 1.373(6) .
C8 C9 1.389(6) .
C9 C10 1.373(5) .
C11 C12 1.379(6) .
C12 C13 1.391(6) .
C13 C14 1.380(6) .
C13 C13 1.483(8) 3_565
C14 C15 1.385(6) .
C16 C17 1.484(6) .
C17 C18 1.384(6) .
C17 C22 1.393(6) .
C18 C19 1.382(6) .
C19 C20 1.374(7) .
C20 C21 1.395(7) .
C21 C22 1.371(6) .
O1W O2W 2.710(4) 3
O1W O3W 2.773(4) 4_565
O3W O5 2.916(6) 2_655
O2W O4 2.849(5) .
N4 O6 1.182(6) .
N4 O5 1.224(6) .
N4 O4 1.240(6) .
